data_2200011
loop_
_publ_author_name
'Guo, Li-Rong'
'Jiang, Long'
'Tan, Min-Yu'

_publ_section_title
;
 Triaqua(2,2'-bipyridine)copper(II)
 7-oxadibenzofluorene-3,11-disulfonate dihydrate
;
_journal_coeditor_code BD6010
_journal_issue 11
_journal_name_full 'Acta Crystallographica Section E'
_journal_page_first m2259
_journal_page_last m2261
_journal_paper_doi 10.1107/S1600536805031855
_journal_volume 61
_journal_year 2005
_chemical_formula_iupac '[Cu (C10 H8 N2) (H2 O)3] (C20 H10 O7 S2), 2H2 O'
_chemical_formula_moiety 'C10 H14 Cu N2 O3 2+, C20 H10 O7 S2 2-, 2H2 O'
_chemical_formula_sum 'C30 H28 Cu N2 O12 S2'
_chemical_formula_weight 736.20
_chemical_name_systematic
;
Triaqua(2,2'-bipyridine)copper(II) 7-oxadibenzofluorene-3,11-disulfonate
dihydrate
;
_space_group_IT_number 14
_symmetry_cell_setting monoclinic
_symmetry_space_group_name_Hall '-P 2ybc'
_symmetry_space_group_name_H-M 'P 1 21/c 1'
_atom_sites_solution_hydrogens geom
_atom_sites_solution_primary direct
_atom_sites_solution_secondary difmap
_audit_creation_method SHELXL-97
_cell_angle_alpha 90.00
_cell_angle_beta 103.287(2)
_cell_angle_gamma 90.00
_cell_formula_units_Z 4
_cell_length_a 9.1978(11)
_cell_length_b 22.423(3)
_cell_length_c 14.8597(18)
_cell_measurement_reflns_used 943
_cell_measurement_temperature 293(2)
_cell_measurement_theta_max 25.84
_cell_measurement_theta_min 2.91
_cell_volume 2982.7(6)
_computing_cell_refinement 'SAINT-Plus (Bruker, 1999)'
_computing_data_collection 'SMART (Bruker, 1999)'
_computing_data_reduction 'SAINT-Plus (Bruker, 1999)'
_computing_molecular_graphics SHELXTL
_computing_publication_material SHELXTL
_computing_structure_refinement SHELXTL
_computing_structure_solution 'SHELXTL (Bruker, 1999)'
_diffrn_ambient_temperature 293(2)
_diffrn_measured_fraction_theta_full 0.975
_diffrn_measured_fraction_theta_max 0.975
_diffrn_measurement_device_type 'Bruker SMART 1000 CCD'
_diffrn_measurement_method '\f and \w'
_diffrn_radiation_monochromator graphite
_diffrn_radiation_source 'fine-focus sealed tube'
_diffrn_radiation_type MoK\a
_diffrn_radiation_wavelength 0.71073
_diffrn_reflns_av_R_equivalents 0.0239
_diffrn_reflns_av_sigmaI/netI 0.0419
_diffrn_reflns_limit_h_max 11
_diffrn_reflns_limit_h_min -10
_diffrn_reflns_limit_k_max 27
_diffrn_reflns_limit_k_min -23
_diffrn_reflns_limit_l_max 18
_diffrn_reflns_limit_l_min -8
_diffrn_reflns_number 10925
_diffrn_reflns_theta_full 26.00
_diffrn_reflns_theta_max 26.00
_diffrn_reflns_theta_min 2.28
_diffrn_standards_decay_% 0
_diffrn_standards_interval_count 0
_diffrn_standards_interval_time 0
_diffrn_standards_number 0
_exptl_absorpt_coefficient_mu 0.944
_exptl_absorpt_correction_T_max 0.8637
_exptl_absorpt_correction_T_min 0.6498
_exptl_absorpt_correction_type multi-scan
_exptl_absorpt_process_details '(SADABS; Sheldrick, 1996)'
_exptl_crystal_colour green
_exptl_crystal_density_diffrn 1.639
_exptl_crystal_density_method 'not measured'
_exptl_crystal_description plate
_exptl_crystal_F_000 1516
_exptl_crystal_size_max 0.50
_exptl_crystal_size_mid 0.39
_exptl_crystal_size_min 0.16
_refine_diff_density_max 0.589
_refine_diff_density_min -0.255
_refine_ls_extinction_method none
_refine_ls_goodness_of_fit_ref 1.021
_refine_ls_hydrogen_treatment constr
_refine_ls_matrix_type full
_refine_ls_number_parameters 452
_refine_ls_number_reflns 5731
_refine_ls_number_restraints 12
_refine_ls_restrained_S_all 1.039
_refine_ls_R_factor_all 0.0802
_refine_ls_R_factor_gt 0.0474
_refine_ls_shift/su_max 0.001
_refine_ls_shift/su_mean 0.001
_refine_ls_structure_factor_coef Fsqd
_refine_ls_weighting_details 'calc w = 1/[\s^2^(Fo^2^)+(0.0714P)^2^+1.825P] where P = (Fo^2^+2Fc^2^)/3'
_refine_ls_weighting_scheme calc
_refine_ls_wR_factor_gt 0.1167
_refine_ls_wR_factor_ref 0.1381
_reflns_number_gt 3856
_reflns_number_total 5731
_reflns_threshold_expression I>2\s(I)
_cod_data_source_file bd6010.cif
_cod_data_source_block I
_cod_original_sg_symbol_H-M 'P 21/c'
_cod_database_code 2200011
_cod_database_fobs_code 2200011

loop_
_symmetry_equiv_pos_as_xyz
'x, y, z'
'-x, y+1/2, -z+1/2'
'-x, -y, -z'
'x, -y-1/2, z-1/2'

loop_
_atom_site_label
_atom_site_fract_x
_atom_site_fract_y
_atom_site_fract_z
_atom_site_U_iso_or_equiv
_atom_site_adp_type
_atom_site_calc_flag
_atom_site_refinement_flags
_atom_site_occupancy
_atom_site_disorder_assembly
_atom_site_disorder_group
_atom_site_type_symbol
Cu1 0.33247(5) 0.65619(2) 0.44944(3) 0.04285(16) Uani d . 1 . . Cu
N1 0.1891(3) 0.71445(13) 0.37805(19) 0.0396(7) Uani d . 1 . . N
N2 0.3658(3) 0.63987(15) 0.3234(2) 0.0470(8) Uani d . 1 . . N
C26 0.3006(4) 0.67969(17) 0.2587(3) 0.0429(9) Uani d . 1 . . C
C25 0.1943(4) 0.72005(16) 0.2883(2) 0.0389(8) Uani d . 1 . . C
C23 0.0010(5) 0.79219(19) 0.2639(3) 0.0566(11) Uani d . 1 . . C
H23 -0.0631 0.8184 0.2254 0.068 Uiso calc R 1 . . H
C24 0.1024(5) 0.75915(18) 0.2301(3) 0.0511(10) Uani d . 1 . . C
H24 0.1088 0.7631 0.1689 0.061 Uiso calc R 1 . . H
C22 -0.0052(5) 0.78641(18) 0.3538(3) 0.0536(10) Uani d . 1 . . C
H22 -0.0737 0.8083 0.3774 0.064 Uiso calc R 1 . . H
C29 0.4825(5) 0.5953(2) 0.2127(4) 0.0678(13) Uani d . 1 . . C
H29 0.5421 0.5651 0.1976 0.081 Uiso calc R 1 . . H
C30 0.4548(4) 0.5978(2) 0.3002(3) 0.0576(11) Uani d . 1 . . C
H30 0.4988 0.5697 0.3440 0.069 Uiso calc R 1 . . H
C27 0.3299(5) 0.6800(2) 0.1718(3) 0.0567(11) Uani d . 1 . . C
H27 0.2875 0.7089 0.1288 0.068 Uiso calc R 1 . . H
C21 0.0912(4) 0.74772(17) 0.4093(3) 0.0478(9) Uani d . 1 . . C
H21 0.0880 0.7446 0.4713 0.057 Uiso calc R 1 . . H
C28 0.4227(5) 0.6370(3) 0.1491(3) 0.0664(13) Uani d . 1 . . C
H28 0.4439 0.6368 0.0908 0.080 Uiso calc R 1 . . H
S2 -0.13675(10) 0.61895(5) 0.53151(6) 0.0471(3) Uani d . 1 . . S
C18 -0.0942(4) 0.61036(16) 0.4216(2) 0.0361(8) Uani d . 1 . . C
C15 -0.1377(4) 0.63511(15) 0.2597(2) 0.0367(8) Uani d . 1 . . C
O4 -0.0118(3) 0.62237(12) 0.01417(16) 0.0481(7) Uani d . 1 . . O
C19 0.0172(4) 0.56984(16) 0.4127(2) 0.0397(8) Uani d . 1 . . C
H19 0.0690 0.5488 0.4640 0.048 Uiso calc R 1 . . H
C16 -0.0279(3) 0.59158(15) 0.2493(2) 0.0331(7) Uani d . 1 . . C
C20 0.0495(4) 0.56133(15) 0.3294(2) 0.0360(8) Uani d . 1 . . C
H20 0.1250 0.5348 0.3246 0.043 Uiso calc R 1 . . H
O5 -0.2430(3) 0.57204(15) 0.53705(19) 0.0639(8) Uani d . 1 . . O
C4 0.1869(4) 0.49652(15) 0.1354(2) 0.0364(8) Uani d . 1 A . C
C11 0.0023(4) 0.58592(15) 0.1594(2) 0.0345(8) Uani d . 1 . . C
C9 0.0881(4) 0.57583(17) 0.0293(2) 0.0421(9) Uani d . 1 . . C
C10 0.0980(4) 0.54914(15) 0.1154(2) 0.0352(8) Uani d . 1 . . C
C17 -0.1689(4) 0.64228(16) 0.3476(2) 0.0388(8) Uani d . 1 . . C
H17 -0.2418 0.6693 0.3551 0.047 Uiso calc R 1 . . H
C3 0.2746(4) 0.48026(17) 0.0706(2) 0.0405(8) Uani d . 1 . . C
C14 -0.2085(4) 0.67216(17) 0.1849(3) 0.0445(9) Uani d . 1 . . C
H14 -0.2819 0.6988 0.1930 0.053 Uiso calc R 1 . . H
C1 0.3729(4) 0.39481(17) 0.1651(3) 0.0425(9) Uani d . 1 . . C
C13 -0.1707(4) 0.66937(17) 0.1015(3) 0.0472(9) Uani d . 1 . . C
H13 -0.2139 0.6945 0.0528 0.057 Uiso calc R 1 . . H
C12 -0.0636(4) 0.62676(16) 0.0928(2) 0.0401(8) Uani d . 1 . . C
O6 0.0044(3) 0.60993(16) 0.59806(18) 0.0656(9) Uani d . 1 . . O
C8 0.1690(5) 0.55978(19) -0.0343(3) 0.0499(10) Uani d . 1 . . C
H8 0.1589 0.5801 -0.0900 0.060 Uiso calc R 1 . . H
C5 0.1909(4) 0.45771(16) 0.2103(2) 0.0396(8) Uani d . 1 . . C
H5 0.1293 0.4655 0.2506 0.048 Uiso calc R 1 A . H
O7 -0.1957(4) 0.67785(15) 0.5357(2) 0.0703(9) Uani d . 1 . . O
C6 0.2823(4) 0.40884(17) 0.2259(3) 0.0453(9) Uani d . 1 A . C
H6 0.2842 0.3848 0.2772 0.054 Uiso calc R 1 . . H
C2 0.3671(4) 0.42940(18) 0.0894(3) 0.0467(9) Uani d . 1 A . C
H2 0.4259 0.4193 0.0485 0.056 Uiso calc R 1 . . H
C7 0.2638(4) 0.51305(19) -0.0120(3) 0.0498(10) Uani d . 1 . . C
H7 0.3235 0.5022 -0.0521 0.060 Uiso calc R 1 . . H
O8 0.5079(3) 0.72212(14) 0.5012(2) 0.0654(8) Uani d . 1 . . O
H8A 0.5966 0.7079 0.5105 0.098 Uiso d R 1 . . H
H8B 0.4891 0.7411 0.4499 0.098 Uiso d R 1 . . H
O9 0.2552(3) 0.66691(12) 0.56337(17) 0.0500(7) Uani d . 1 . . O
H9A 0.3210 0.6702 0.6142 0.075 Uiso d R 1 . . H
H9B 0.1821 0.6462 0.5730 0.075 Uiso d R 1 . . H
O10 0.4520(3) 0.58769(13) 0.5054(2) 0.0646(8) Uani d . 1 . . O
H10A 0.4261 0.5739 0.5534 0.097 Uiso d R 1 . . H
H10B 0.5482 0.5885 0.5176 0.097 Uiso d R 1 . . H
O11 0.2163(5) 0.5557(2) 0.7443(3) 0.1074(14) Uani d . 1 . . O
H11A 0.2721 0.5865 0.7640 0.161 Uiso d R 1 . . H
H11B 0.1346 0.5700 0.7092 0.161 Uiso d R 1 . . H
O12 0.3383(4) 0.51652(15) 0.6062(3) 0.0890(11) Uani d . 1 . . O
H12B 0.3112 0.5240 0.6566 0.133 Uiso d R 1 . . H
H12A 0.2809 0.4899 0.5755 0.133 Uiso d R 1 . . H
S1 0.48876(12) 0.33112(5) 0.18654(8) 0.0581(3) Uani d PD 0.384(13) A 1 S
O3 0.5431(11) 0.3231(4) 0.0999(5) 0.052(3) Uani d PD 0.384(13) A 1 O
O2 0.6050(10) 0.3477(4) 0.2620(6) 0.060(3) Uani d PD 0.384(13) A 1 O
O1 0.3960(11) 0.2818(4) 0.1994(9) 0.074(4) Uani d PD 0.384(13) A 1 O
S1' 0.48876(12) 0.33112(5) 0.18654(8) 0.0581(3) Uani d PD 0.616(13) A 2 S
O2' 0.5236(10) 0.3225(4) 0.2871(4) 0.086(3) Uani d PD 0.616(13) A 2 O
O1' 0.4052(8) 0.2825(3) 0.1424(6) 0.090(3) Uani d PD 0.616(13) A 2 O
O3' 0.6188(8) 0.3455(4) 0.1559(7) 0.105(4) Uani d PD 0.616(13) A 2 O

loop_
_atom_site_aniso_label
_atom_site_aniso_U_11
_atom_site_aniso_U_22
_atom_site_aniso_U_33
_atom_site_aniso_U_12
_atom_site_aniso_U_13
_atom_site_aniso_U_23
Cu1 0.0370(3) 0.0463(3) 0.0452(3) 0.0016(2) 0.00914(19) 0.0049(2)
N1 0.0391(16) 0.0387(17) 0.0389(16) -0.0039(14) 0.0049(13) -0.0016(13)
N2 0.0350(17) 0.0484(19) 0.059(2) -0.0064(15) 0.0136(15) -0.0060(16)
C26 0.039(2) 0.044(2) 0.046(2) -0.0145(17) 0.0100(17) -0.0033(17)
C25 0.0377(19) 0.038(2) 0.0418(19) -0.0124(16) 0.0107(16) -0.0042(16)
C23 0.061(3) 0.048(2) 0.054(2) 0.009(2) 0.000(2) 0.009(2)
C24 0.059(3) 0.051(2) 0.040(2) -0.008(2) 0.0064(19) 0.0099(18)
C22 0.056(3) 0.045(2) 0.056(2) 0.009(2) 0.004(2) -0.0076(19)
C29 0.045(3) 0.079(3) 0.086(3) -0.011(2) 0.028(2) -0.032(3)
C30 0.042(2) 0.060(3) 0.073(3) 0.000(2) 0.018(2) -0.010(2)
C27 0.053(3) 0.067(3) 0.052(2) -0.015(2) 0.015(2) -0.006(2)
C21 0.054(2) 0.049(2) 0.0379(19) 0.003(2) 0.0056(17) -0.0055(17)
C28 0.050(3) 0.093(4) 0.060(3) -0.020(3) 0.021(2) -0.022(3)
S2 0.0368(5) 0.0639(7) 0.0426(5) 0.0008(5) 0.0129(4) -0.0107(5)
C18 0.0303(18) 0.039(2) 0.0406(18) -0.0026(15) 0.0122(15) -0.0060(15)
C15 0.0296(18) 0.0329(18) 0.046(2) -0.0025(15) 0.0056(15) -0.0011(15)
O4 0.0572(16) 0.0476(16) 0.0392(14) 0.0083(13) 0.0106(12) 0.0093(12)
C19 0.037(2) 0.040(2) 0.0411(19) -0.0003(16) 0.0083(16) -0.0001(16)
C16 0.0270(17) 0.0339(19) 0.0381(18) -0.0028(14) 0.0071(14) -0.0024(14)
C20 0.0345(18) 0.0335(19) 0.0421(19) 0.0031(15) 0.0128(15) -0.0010(15)
O5 0.0555(18) 0.082(2) 0.0610(17) -0.0149(16) 0.0279(15) -0.0021(16)
C4 0.0319(18) 0.0363(19) 0.0408(18) -0.0042(15) 0.0075(15) -0.0048(15)
C11 0.0296(17) 0.0332(19) 0.0402(18) -0.0036(15) 0.0072(14) -0.0018(15)
C9 0.044(2) 0.046(2) 0.0364(19) -0.0009(18) 0.0085(16) 0.0018(16)
C10 0.0345(18) 0.0346(19) 0.0368(18) -0.0061(15) 0.0093(14) -0.0019(15)
C17 0.0258(17) 0.041(2) 0.050(2) 0.0026(15) 0.0089(16) -0.0079(16)
C3 0.0352(19) 0.046(2) 0.0416(19) -0.0007(17) 0.0122(15) -0.0066(16)
C14 0.036(2) 0.037(2) 0.058(2) 0.0051(16) 0.0069(17) -0.0008(17)
C1 0.0340(19) 0.041(2) 0.050(2) 0.0019(16) 0.0047(16) -0.0091(17)
C13 0.046(2) 0.043(2) 0.048(2) 0.0061(18) 0.0009(17) 0.0067(17)
C12 0.042(2) 0.038(2) 0.0392(19) -0.0007(17) 0.0088(16) 0.0027(16)
O6 0.0420(16) 0.109(3) 0.0456(15) 0.0037(16) 0.0093(13) -0.0109(16)
C8 0.058(3) 0.058(3) 0.0374(19) -0.001(2) 0.0183(18) 0.0060(18)
C5 0.042(2) 0.035(2) 0.0446(19) -0.0001(16) 0.0162(16) -0.0039(16)
O7 0.078(2) 0.072(2) 0.0631(18) 0.0227(18) 0.0206(16) -0.0153(16)
C6 0.048(2) 0.040(2) 0.047(2) 0.0012(18) 0.0085(17) -0.0002(17)
C2 0.037(2) 0.055(2) 0.050(2) 0.0028(18) 0.0147(17) -0.0156(19)
C7 0.053(2) 0.061(3) 0.042(2) -0.003(2) 0.0226(18) -0.0062(19)
O8 0.0518(17) 0.070(2) 0.0676(18) -0.0137(15) -0.0007(14) 0.0132(16)
O9 0.0419(15) 0.0668(19) 0.0405(14) 0.0011(13) 0.0077(11) 0.0054(12)
O10 0.0470(17) 0.067(2) 0.083(2) 0.0149(15) 0.0211(15) 0.0262(16)
O11 0.099(3) 0.138(4) 0.084(3) -0.018(3) 0.020(2) 0.015(3)
O12 0.086(3) 0.062(2) 0.124(3) -0.0077(19) 0.034(2) 0.018(2)
S1 0.0494(6) 0.0565(7) 0.0637(7) 0.0180(5) 0.0030(5) -0.0080(5)
O3 0.042(6) 0.054(5) 0.060(5) 0.016(4) 0.009(4) -0.016(4)
O2 0.045(5) 0.068(6) 0.059(5) 0.006(4) -0.006(4) -0.001(4)
O1 0.074(6) 0.035(5) 0.118(10) -0.003(4) 0.030(7) 0.007(6)
S1' 0.0494(6) 0.0565(7) 0.0637(7) 0.0180(5) 0.0030(5) -0.0080(5)
O2' 0.081(6) 0.091(5) 0.072(4) 0.038(5) -0.011(3) -0.003(3)
O1' 0.091(5) 0.066(4) 0.097(6) 0.017(4) -0.013(5) -0.040(4)
O3' 0.053(4) 0.106(6) 0.163(10) 0.025(4) 0.036(6) 0.035(6)

loop_
_atom_type_symbol
_atom_type_description
_atom_type_scat_dispersion_real
_atom_type_scat_dispersion_imag
_atom_type_scat_source
C C 0.0033 0.0016 'International Tables Vol C Tables 4.2.6.8 and 6.1.1.4'
H H 0.0000 0.0000 'International Tables Vol C Tables 4.2.6.8 and 6.1.1.4'
N N 0.0061 0.0033 'International Tables Vol C Tables 4.2.6.8 and 6.1.1.4'
O O 0.0106 0.0060 'International Tables Vol C Tables 4.2.6.8 and 6.1.1.4'
S S 0.1246 0.1234 'International Tables Vol C Tables 4.2.6.8 and 6.1.1.4'
Cu Cu 0.3201 1.2651 'International Tables Vol C Tables 4.2.6.8 and 6.1.1.4'

loop_
_geom_angle_atom_site_label_1
_geom_angle_atom_site_label_2
_geom_angle_atom_site_label_3
_geom_angle
_geom_angle_publ_flag
O9 Cu1 N2 167.89(12) yes
O9 Cu1 O8 89.89(11) yes
O10 Cu1 N1 169.52(13) yes
O10 Cu1 N2 93.58(13) yes
O10 Cu1 O8 94.79(12) yes
O10 Cu1 O9 90.49(12) yes
N1 Cu1 O8 95.10(12) yes
N1 Cu1 O9 92.97(11) yes
N1 Cu1 N2 81.13(13) yes
N2 Cu1 O8 101.11(12) yes
C21 N1 C25 118.2(3) ?
C21 N1 Cu1 127.0(2) ?
C25 N1 Cu1 114.8(2) ?
C30 N2 C26 118.6(4) ?
C30 N2 Cu1 127.0(3) ?
C26 N2 Cu1 114.1(3) ?
N2 C26 C27 121.4(4) ?
N2 C26 C25 114.3(3) ?
C27 C26 C25 124.3(4) ?
N1 C25 C24 121.5(4) ?
N1 C25 C26 114.5(3) ?
C24 C25 C26 123.9(3) ?
C22 C23 C24 119.6(4) ?
C22 C23 H23 120.2 ?
C24 C23 H23 120.2 ?
C23 C24 C25 119.0(4) ?
C23 C24 H24 120.5 ?
C25 C24 H24 120.5 ?
C23 C22 C21 119.1(4) ?
C23 C22 H22 120.5 ?
C21 C22 H22 120.5 ?
C28 C29 C30 119.7(5) ?
C28 C29 H29 120.1 ?
C30 C29 H29 120.1 ?
N2 C30 C29 121.6(5) ?
N2 C30 H30 119.2 ?
C29 C30 H30 119.2 ?
C28 C27 C26 119.4(5) ?
C28 C27 H27 120.3 ?
C26 C27 H27 120.3 ?
N1 C21 C22 122.6(4) ?
N1 C21 H21 118.7 ?
C22 C21 H21 118.7 ?
C29 C28 C27 119.1(4) ?
C29 C28 H28 120.4 ?
C27 C28 H28 120.4 ?
O7 S2 O5 113.5(2) ?
O7 S2 O6 112.7(2) ?
O5 S2 O6 111.6(2) ?
O7 S2 C18 107.74(18) ?
O5 S2 C18 105.50(16) ?
O6 S2 C18 105.06(16) ?
C17 C18 C19 120.7(3) ?
C17 C18 S2 120.7(3) ?
C19 C18 S2 118.6(3) ?
C17 C15 C14 120.3(3) ?
C17 C15 C16 118.3(3) ?
C14 C15 C16 121.4(3) ?
C12 O4 C9 105.4(3) ?
C20 C19 C18 119.9(3) ?
C20 C19 H19 120.0 ?
C18 C19 H19 120.0 ?
C20 C16 C11 125.1(3) ?
C20 C16 C15 117.8(3) ?
C11 C16 C15 116.9(3) ?
C19 C20 C16 122.0(3) ?
C19 C20 H20 119.0 ?
C16 C20 H20 119.0 ?
C5 C4 C10 125.9(3) ?
C5 C4 C3 117.1(3) ?
C10 C4 C3 116.9(3) ?
C12 C11 C16 117.5(3) ?
C12 C11 C10 105.3(3) ?
C16 C11 C10 137.0(3) ?
O4 C9 C8 122.1(3) ?
O4 C9 C10 112.1(3) ?
C8 C9 C10 125.8(4) ?
C9 C10 C4 117.3(3) ?
C9 C10 C11 104.4(3) ?
C4 C10 C11 138.3(3) ?
C18 C17 C15 121.2(3) ?
C18 C17 H17 119.4 ?
C15 C17 H17 119.4 ?
C2 C3 C7 120.6(3) ?
C2 C3 C4 118.6(3) ?
C7 C3 C4 120.7(3) ?
C13 C14 C15 121.2(3) ?
C13 C14 H14 119.4 ?
C15 C14 H14 119.4 ?
C2 C1 C6 119.4(3) ?
C2 C1 S1 121.3(3) ?
C6 C1 S1 119.3(3) ?
C14 C13 C12 116.5(3) ?
C14 C13 H13 121.7 ?
C12 C13 H13 121.7 ?
O4 C12 C11 112.6(3) ?
O4 C12 C13 121.3(3) ?
C11 C12 C13 126.1(3) ?
C7 C8 C9 116.9(3) ?
C7 C8 H8 121.6 ?
C9 C8 H8 121.6 ?
C6 C5 C4 122.2(3) ?
C6 C5 H5 118.9 ?
C4 C5 H5 118.9 ?
C5 C6 C1 120.3(4) ?
C5 C6 H6 119.8 ?
C1 C6 H6 119.8 ?
C1 C2 C3 122.2(3) ?
C1 C2 H2 118.9 ?
C3 C2 H2 118.9 ?
C8 C7 C3 121.8(3) ?
C8 C7 H7 119.1 ?
C3 C7 H7 119.1 ?
Cu1 O8 H8A 113.7 ?
Cu1 O8 H8B 92.3 ?
H8A O8 H8B 108.7 ?
Cu1 O9 H9A 116.2 ?
Cu1 O9 H9B 121.6 ?
H9A O9 H9B 108.8 ?
Cu1 O10 H10A 113.5 ?
Cu1 O10 H10B 121.4 ?
H10A O10 H10B 107.5 ?
H11A O11 H11B 105.7 ?
H12B O12 H12A 109.5 ?
O2 S1 O1 117.5(5) ?
O2 S1 O3 111.9(4) ?
O1 S1 O3 110.4(4) ?
O2 S1 C1 104.3(4) ?
O1 S1 C1 107.2(5) ?
O3 S1 C1 104.4(3) ?

loop_
_geom_bond_atom_site_label_1
_geom_bond_atom_site_label_2
_geom_bond_distance
_geom_bond_publ_flag
Cu1 N1 1.982(3) yes
Cu1 N2 2.000(3) yes
Cu1 O8 2.194(3) yes
Cu1 O9 1.996(3) yes
Cu1 O10 1.959(3) yes
N1 C21 1.333(5) ?
N1 C25 1.351(4) ?
N2 C30 1.345(5) ?
N2 C26 1.348(5) ?
C26 C27 1.379(5) ?
C26 C25 1.472(5) ?
C25 C24 1.377(5) ?
C23 C22 1.356(6) ?
C23 C24 1.373(6) ?
C23 H23 0.9300 ?
C24 H24 0.9300 ?
C22 C21 1.372(5) ?
C22 H22 0.9300 ?
C29 C28 1.354(7) ?
C29 C30 1.382(6) ?
C29 H29 0.9300 ?
C30 H30 0.9300 ?
C27 C28 1.379(6) ?
C27 H27 0.9300 ?
C21 H21 0.9300 ?
C28 H28 0.9300 ?
S2 O7 1.434(3) ?
S2 O5 1.451(3) ?
S2 O6 1.454(3) ?
S2 C18 1.775(3) ?
C18 C17 1.359(5) ?
C18 C19 1.399(5) ?
C15 C17 1.410(5) ?
C15 C14 1.419(5) ?
C15 C16 1.438(5) ?
O4 C12 1.363(4) ?
O4 C9 1.374(4) ?
C19 C20 1.352(5) ?
C19 H19 0.9300 ?
C16 C20 1.412(4) ?
C16 C11 1.432(4) ?
C20 H20 0.9300 ?
C4 C5 1.407(5) ?
C4 C10 1.427(5) ?
C4 C3 1.437(5) ?
C11 C12 1.381(5) ?
C11 C10 1.465(5) ?
C9 C8 1.379(5) ?
C9 C10 1.395(5) ?
C17 H17 0.9300 ?
C3 C2 1.412(5) ?
C3 C7 1.415(5) ?
C14 C13 1.364(5) ?
C14 H14 0.9300 ?
C1 C2 1.358(5) ?
C1 C6 1.399(5) ?
C1 S1 1.766(4) ?
C13 C12 1.400(5) ?
C13 H13 0.9300 ?
C8 C7 1.355(6) ?
C8 H8 0.9300 ?
C5 C6 1.368(5) ?
C5 H5 0.9300 ?
C6 H6 0.9300 ?
C2 H2 0.9300 ?
C7 H7 0.9300 ?
O8 H8A 0.8565 ?
O8 H8B 0.8546 ?
O9 H9A 0.8556 ?
O9 H9B 0.8556 ?
O10 H10A 0.8588 ?
O10 H10B 0.8614 ?
O11 H11A 0.8697 ?
O11 H11B 0.8715 ?
O12 H12B 0.8590 ?
O12 H12A 0.8555 ?
S1 O2 1.409(7) ?
S1 O1 1.437(7) ?
S1 O3 1.495(6) ?

loop_
_geom_hbond_atom_site_label_D
_geom_hbond_atom_site_label_H
_geom_hbond_atom_site_label_A
_geom_hbond_site_symmetry_A
_geom_hbond_distance_DH
_geom_hbond_distance_HA
_geom_hbond_distance_DA
_geom_hbond_angle_DHA
_geom_hbond_publ_flag
O8 H8A O7 1_655 0.86 1.98 2.835(4) 177 yes
O8 H8B O3 2_655 0.85 1.99 2.710(9) 141 yes
O9 H9A O2 3_666 0.86 1.85 2.640(7) 152 yes
O9 H9B O6 . 0.86 1.94 2.787(4) 172 yes
O10 H10A O12 . 0.86 1.79 2.569(4) 149 yes
O10 H10B O5 1_655 0.86 1.91 2.758(4) 167 yes
O11 H11A O2 3_666 0.87 1.96 2.745(11) 149 yes
O11 H11B O6 . 0.87 2.01 2.838(5) 157 yes
O12 H12A O5 3_566 0.86 2.14 2.896(5) 147 yes
O12 H12B O11 . 0.86 1.87 2.702(5) 163 yes

loop_
_geom_torsion_atom_site_label_1
_geom_torsion_atom_site_label_2
_geom_torsion_atom_site_label_3
_geom_torsion_atom_site_label_4
_geom_torsion
O10 Cu1 N1 C21 113.0(7)
O9 Cu1 N1 C21 3.9(3)
N2 Cu1 N1 C21 173.2(3)
O8 Cu1 N1 C21 -86.3(3)
O10 Cu1 N1 C25 -67.2(7)
O9 Cu1 N1 C25 -176.3(2)
N2 Cu1 N1 C25 -6.9(2)
O8 Cu1 N1 C25 93.5(2)
O10 Cu1 N2 C30 -5.3(3)
N1 Cu1 N2 C30 -176.2(3)
O9 Cu1 N2 C30 -114.7(6)
O8 Cu1 N2 C30 90.3(3)
O10 Cu1 N2 C26 -178.9(3)
N1 Cu1 N2 C26 10.2(2)
O9 Cu1 N2 C26 71.6(7)
O8 Cu1 N2 C26 -83.3(3)
C30 N2 C26 C27 -3.6(5)
Cu1 N2 C26 C27 170.6(3)
C30 N2 C26 C25 174.4(3)
Cu1 N2 C26 C25 -11.4(4)
C21 N1 C25 C24 0.4(5)
Cu1 N1 C25 C24 -179.4(3)
C21 N1 C25 C26 -177.3(3)
Cu1 N1 C25 C26 2.8(4)
N2 C26 C25 N1 5.7(4)
C27 C26 C25 N1 -176.4(3)
N2 C26 C25 C24 -171.9(3)
C27 C26 C25 C24 6.0(6)
C22 C23 C24 C25 1.0(6)
N1 C25 C24 C23 -1.4(6)
C26 C25 C24 C23 176.1(4)
C24 C23 C22 C21 0.4(6)
C26 N2 C30 C29 1.2(6)
Cu1 N2 C30 C29 -172.2(3)
C28 C29 C30 N2 1.9(7)
N2 C26 C27 C28 2.9(6)
C25 C26 C27 C28 -174.9(4)
C25 N1 C21 C22 1.0(5)
Cu1 N1 C21 C22 -179.1(3)
C23 C22 C21 N1 -1.4(6)
C30 C29 C28 C27 -2.6(7)
C26 C27 C28 C29 0.3(6)
O7 S2 C18 C17 -26.7(3)
O5 S2 C18 C17 94.8(3)
O6 S2 C18 C17 -147.1(3)
O7 S2 C18 C19 153.6(3)
O5 S2 C18 C19 -84.9(3)
O6 S2 C18 C19 33.2(3)
C17 C18 C19 C20 -1.3(5)
S2 C18 C19 C20 178.4(3)
C17 C15 C16 C20 -4.2(5)
C14 C15 C16 C20 172.9(3)
C17 C15 C16 C11 -179.3(3)
C14 C15 C16 C11 -2.2(5)
C18 C19 C20 C16 -1.1(5)
C11 C16 C20 C19 178.5(3)
C15 C16 C20 C19 3.8(5)
C20 C16 C11 C12 -167.9(3)
C15 C16 C11 C12 6.8(4)
C20 C16 C11 C10 6.5(6)
C15 C16 C11 C10 -178.8(4)
C12 O4 C9 C8 -177.0(3)
C12 O4 C9 C10 1.8(4)
O4 C9 C10 C4 173.9(3)
C8 C9 C10 C4 -7.4(6)
O4 C9 C10 C11 -4.3(4)
C8 C9 C10 C11 174.4(4)
C5 C4 C10 C9 -168.5(3)
C3 C4 C10 C9 8.2(5)
C5 C4 C10 C11 8.9(6)
C3 C4 C10 C11 -174.4(4)
C12 C11 C10 C9 5.1(4)
C16 C11 C10 C9 -169.8(4)
C12 C11 C10 C4 -172.6(4)
C16 C11 C10 C4 12.6(7)
C19 C18 C17 C15 0.7(5)
S2 C18 C17 C15 -179.0(3)
C14 C15 C17 C18 -175.1(3)
C16 C15 C17 C18 2.0(5)
C5 C4 C3 C2 -4.6(5)
C10 C4 C3 C2 178.3(3)
C5 C4 C3 C7 172.8(3)
C10 C4 C3 C7 -4.3(5)
C17 C15 C14 C13 174.5(3)
C16 C15 C14 C13 -2.5(5)
C15 C14 C13 C12 2.4(5)
C9 O4 C12 C11 1.8(4)
C9 O4 C12 C13 -178.9(3)
C16 C11 C12 O4 171.7(3)
C10 C11 C12 O4 -4.4(4)
C16 C11 C12 C13 -7.6(5)
C10 C11 C12 C13 176.3(3)
C14 C13 C12 O4 -176.4(3)
C14 C13 C12 C11 2.9(6)
O4 C9 C8 C7 -179.8(4)
C10 C9 C8 C7 1.6(6)
C10 C4 C5 C6 -178.3(3)
C3 C4 C5 C6 4.9(5)
C4 C5 C6 C1 -1.9(5)
C2 C1 C6 C5 -1.4(5)
S1 C1 C6 C5 -179.5(3)
C6 C1 C2 C3 1.5(6)
S1 C1 C2 C3 179.6(3)
C7 C3 C2 C1 -175.8(4)
C4 C3 C2 C1 1.6(5)
C9 C8 C7 C3 3.0(6)
C2 C3 C7 C8 175.9(4)
C4 C3 C7 C8 -1.5(6)
C2 C1 S1 O2 108.2(6)
C6 C1 S1 O2 -73.6(6)
C2 C1 S1 O1 -126.5(6)
C6 C1 S1 O1 51.7(6)
C2 C1 S1 O3 -9.4(5)
C6 C1 S1 O3 168.8(5)
